data_7018861
loop_
_publ_author_name
'Zhou, Chun-Ding'
'Chen, Chao'
'Cai, Li-Xuan'
'Zhang, Jie'

_publ_section_title
;
 Solvent-modulated metamagnetism in an Fe(ii) system exhibiting a two-step
 field-induced magnetic transition.
;
_journal_issue 19
_journal_name_full 'Dalton transactions (Cambridge, England : 2003)'
_journal_page_first 5912
_journal_page_last 5918
_journal_paper_doi 10.1039/c2dt12260j
_journal_volume 41
_journal_year 2012
_chemical_formula_moiety 'C12 H14 Fe3 N4 O16, 2(H2 O)'
_chemical_formula_sum 'C12 H18 Fe3 N4 O18'
_chemical_formula_weight 673.85
_chemical_name_systematic
;
?
;
_space_group_IT_number 2
_symmetry_cell_setting triclinic
_symmetry_space_group_name_Hall '-P 1'
_symmetry_space_group_name_H-M 'P -1'
_atom_sites_solution_hydrogens geom
_atom_sites_solution_primary direct
_atom_sites_solution_secondary difmap
_audit_creation_method SHELXL-97
_cell_angle_alpha 111.494(7)
_cell_angle_beta 107.567(15)
_cell_angle_gamma 99.924(2)
_cell_formula_units_Z 1
_cell_length_a 7.505(9)
_cell_length_b 9.049(10)
_cell_length_c 9.245(11)
_cell_measurement_reflns_used 606
_cell_measurement_temperature 294
_cell_measurement_theta_max 27.4487
_cell_measurement_theta_min 2.5523
_cell_volume 527.9(11)
_computing_cell_refinement 'CrystalClear (Rigaku Inc., 2007)'
_computing_data_collection 'CrystalClear (Rigaku Inc., 2007)'
_computing_data_reduction 'CrystalClear (Rigaku Inc., 2007)'
_computing_structure_refinement 'SHELXL-97 (Sheldrick, 1997)'
_computing_structure_solution 'SHELXS-97 (Sheldrick, 1990)'
_diffrn_ambient_temperature 294
_diffrn_detector_area_resol_mean 13.6612
_diffrn_measured_fraction_theta_full 0.994
_diffrn_measured_fraction_theta_max 0.994
_diffrn_measurement_device_type 'Rigaku SCXmini diffractometer'
_diffrn_measurement_method CCD_Profile_fitting
_diffrn_radiation_monochromator graphite
_diffrn_radiation_source 'fine-focus sealed tube'
_diffrn_radiation_type MoK\a
_diffrn_radiation_wavelength 0.71073
_diffrn_reflns_av_R_equivalents 0.0303
_diffrn_reflns_av_sigmaI/netI 0.0611
_diffrn_reflns_limit_h_max 9
_diffrn_reflns_limit_h_min -9
_diffrn_reflns_limit_k_max 10
_diffrn_reflns_limit_k_min -11
_diffrn_reflns_limit_l_max 11
_diffrn_reflns_limit_l_min -12
_diffrn_reflns_number 4170
_diffrn_reflns_theta_full 27.48
_diffrn_reflns_theta_max 27.48
_diffrn_reflns_theta_min 2.55
_diffrn_standards_decay_% none
_diffrn_standards_interval_count none
_diffrn_standards_interval_time none
_diffrn_standards_number none
_exptl_absorpt_coefficient_mu 2.137
_exptl_absorpt_correction_T_max 1.0000
_exptl_absorpt_correction_T_min 0.8010
_exptl_absorpt_correction_type multi-scan
_exptl_absorpt_process_details 'CrystalClear (Rigaku Inc., 2007)'
_exptl_crystal_colour black
_exptl_crystal_density_diffrn 2.120
_exptl_crystal_density_method 'not measured'
_exptl_crystal_description Prism
_exptl_crystal_F_000 340
_exptl_crystal_size_max 0.55
_exptl_crystal_size_mid 0.42
_exptl_crystal_size_min 0.36
_refine_diff_density_max 0.475
_refine_diff_density_min -0.584
_refine_diff_density_rms 0.099
_refine_ls_extinction_method none
_refine_ls_goodness_of_fit_ref 1.044
_refine_ls_hydrogen_treatment mixed
_refine_ls_matrix_type full
_refine_ls_number_parameters 169
_refine_ls_number_reflns 2402
_refine_ls_number_restraints 0
_refine_ls_restrained_S_all 1.044
_refine_ls_R_factor_all 0.0589
_refine_ls_R_factor_gt 0.0412
_refine_ls_shift/su_max 0.000
_refine_ls_shift/su_mean 0.000
_refine_ls_structure_factor_coef Fsqd
_refine_ls_weighting_details 'calc w=1/[\s^2^(Fo^2^)+(0.0336P)^2^+0.0000P] where P=(Fo^2^+2Fc^2^)/3'
_refine_ls_weighting_scheme calc
_refine_ls_wR_factor_gt 0.0792
_refine_ls_wR_factor_ref 0.0867
_reflns_number_gt 1849
_reflns_number_total 2402
_reflns_threshold_expression >2sigma(I)
_cod_data_source_file c2dt12260j.txt
_cod_data_source_block Fe1
_cod_depositor_comments
;
The following automatic conversions were performed:

'_exptl_absorpt_correction_type' value 'Multi-scan' changed to
'multi-scan' according to
/home/saulius/struct/CIF-dictionaries/cif_core.dic dictionary named
'cif_core.dic' version 2.4.1 from 2010-06-29.

Automatic conversion script
Id: cif_fix_values 1715 2011-07-08 13:25:40Z adriana 
;
_cod_original_sg_symbol_H-M P-1
_cod_database_code 7018861

loop_
_symmetry_equiv_pos_as_xyz
'x, y, z'
'-x, -y, -z'

loop_
_atom_site_label
_atom_site_type_symbol
_atom_site_fract_x
_atom_site_fract_y
_atom_site_fract_z
_atom_site_U_iso_or_equiv
_atom_site_adp_type
_atom_site_occupancy
_atom_site_symmetry_multiplicity
_atom_site_calc_flag
_atom_site_refinement_flags
Fe1 Fe 0.11101(7) 0.24631(5) 0.77182(5) 0.02015(15) Uani 1 1 d .
Fe2 Fe 0.0000 0.0000 0.0000 0.01915(17) Uani 1 2 d S
O1 O 0.1916(4) 0.5039(3) 0.8464(3) 0.0258(5) Uani 1 1 d .
O2 O 0.3202(4) 0.7074(3) 0.7921(3) 0.0337(6) Uani 1 1 d .
O3 O 0.3366(4) 0.5041(3) 0.1949(3) 0.0328(6) Uani 1 1 d .
O4 O 0.1385(4) 0.2424(3) 0.0107(3) 0.0249(5) Uani 1 1 d .
O5 O -0.0612(4) 0.0032(3) 0.3380(3) 0.0272(6) Uani 1 1 d .
N1 N 0.1061(4) 0.2699(3) 0.5402(3) 0.0189(6) Uani 1 1 d .
N2 N 0.0951(4) 0.1796(3) 0.2601(3) 0.0170(6) Uani 1 1 d .
C1 C 0.2413(5) 0.5573(4) 0.7523(4) 0.0210(7) Uani 1 1 d .
C2 C 0.1990(5) 0.4275(4) 0.5744(3) 0.0164(6) Uani 1 1 d .
C3 C 0.2456(5) 0.4678(4) 0.4578(4) 0.0222(7) Uani 1 1 d .
H3 H 0.3104 0.5774 0.4841 0.027 Uiso 1 1 calc R
C4 C 0.1912(5) 0.3374(4) 0.2995(4) 0.0169(6) Uani 1 1 d .
C5 C 0.2276(5) 0.3660(4) 0.1580(4) 0.0204(7) Uani 1 1 d .
C6 C 0.0474(5) 0.1466(4) 0.3782(4) 0.0188(7) Uani 1 1 d .
O1W O 0.4253(3) 0.2664(3) 0.8541(3) 0.0292(6) Uani 1 1 d .
H1 H 0.5004 0.3408 0.8501 0.044 Uiso 1 1 d R
H2 H 0.4733 0.2707 0.9484 0.044 Uiso 1 1 d R
O2W O -0.1977(4) 0.2146(3) 0.7138(3) 0.0386(7) Uani 1 1 d .
H4 H -0.2195 0.3016 0.7609 0.058 Uiso 1 1 d R
H5 H -0.2347 0.1834 0.6113 0.058 Uiso 1 1 d R
O3W O 0.2726(4) -0.0415(3) 0.0451(3) 0.0413(7) Uani 1 1 d .
H6 H 0.3528 -0.0142 0.1407 0.062 Uiso 1 1 d R
H7 H 0.2715 -0.1295 -0.0254 0.062 Uiso 1 1 d R
O4W O 0.4157(4) 0.9165(4) 0.6328(4) 0.0565(9) Uani 1 1 d .
H8 H 0.3649 0.8505 0.6617 0.085 Uiso 1 1 d R
H9 H 0.3893 1.0038 0.6672 0.085 Uiso 1 1 d R

loop_
_atom_site_aniso_label
_atom_site_aniso_U_11
_atom_site_aniso_U_22
_atom_site_aniso_U_33
_atom_site_aniso_U_23
_atom_site_aniso_U_13
_atom_site_aniso_U_12
Fe1 0.0283(3) 0.0163(3) 0.0151(2) 0.00711(19) 0.0096(2) 0.0032(2)
Fe2 0.0272(4) 0.0165(4) 0.0127(3) 0.0054(3) 0.0093(3) 0.0048(3)
O1 0.0438(16) 0.0182(12) 0.0148(10) 0.0061(9) 0.0150(11) 0.0050(10)
O2 0.0565(18) 0.0165(13) 0.0250(13) 0.0043(10) 0.0234(13) 0.0028(12)
O3 0.0471(17) 0.0224(14) 0.0236(12) 0.0082(11) 0.0172(12) -0.0027(12)
O4 0.0412(15) 0.0197(12) 0.0138(10) 0.0071(10) 0.0144(11) 0.0040(10)
O5 0.0434(16) 0.0126(12) 0.0184(11) 0.0037(9) 0.0136(11) -0.0027(10)
N1 0.0276(16) 0.0155(14) 0.0135(12) 0.0060(11) 0.0098(12) 0.0045(11)
N2 0.0239(15) 0.0147(13) 0.0118(11) 0.0052(10) 0.0087(11) 0.0035(11)
C1 0.0300(19) 0.0144(16) 0.0159(15) 0.0038(13) 0.0101(14) 0.0059(14)
C2 0.0225(17) 0.0149(16) 0.0099(13) 0.0030(12) 0.0081(13) 0.0045(13)
C3 0.0291(19) 0.0145(16) 0.0228(16) 0.0081(14) 0.0130(15) 0.0025(13)
C4 0.0224(17) 0.0159(16) 0.0146(14) 0.0080(12) 0.0100(13) 0.0042(13)
C5 0.0284(19) 0.0188(17) 0.0148(15) 0.0081(13) 0.0093(14) 0.0067(14)
C6 0.0242(18) 0.0177(17) 0.0140(14) 0.0068(13) 0.0072(13) 0.0069(14)
O1W 0.0281(14) 0.0304(14) 0.0279(13) 0.0145(11) 0.0110(11) 0.0036(11)
O2W 0.0375(16) 0.0391(16) 0.0416(15) 0.0182(13) 0.0183(13) 0.0126(13)
O3W 0.0357(16) 0.0497(17) 0.0236(13) 0.0024(12) 0.0050(12) 0.0229(13)
O4W 0.047(2) 0.0446(19) 0.0549(19) 0.0072(16) 0.0088(16) 0.0149(15)

loop_
_atom_type_symbol
_atom_type_description
_atom_type_scat_dispersion_real
_atom_type_scat_dispersion_imag
_atom_type_scat_source
C C 0.0033 0.0016 'International Tables Vol C Tables 4.2.6.8 and 6.1.1.4'
H H 0.0000 0.0000 'International Tables Vol C Tables 4.2.6.8 and 6.1.1.4'
N N 0.0061 0.0033 'International Tables Vol C Tables 4.2.6.8 and 6.1.1.4'
O O 0.0106 0.0060 'International Tables Vol C Tables 4.2.6.8 and 6.1.1.4'
Fe Fe 0.3463 0.8444 'International Tables Vol C Tables 4.2.6.8 and 6.1.1.4'

loop_
_geom_angle_atom_site_label_1
_geom_angle_atom_site_label_2
_geom_angle_atom_site_label_3
_geom_angle
_geom_angle_site_symmetry_1
_geom_angle_site_symmetry_3
O5 Fe1 O1 166.96(9) 2_556 .
O5 Fe1 O2W 92.41(10) 2_556 .
O1 Fe1 O2W 94.70(10) . .
O5 Fe1 O4 90.46(10) 2_556 1_556
O1 Fe1 O4 100.67(9) . 1_556
O2W Fe1 O4 88.22(10) . 1_556
O5 Fe1 O1W 85.22(9) 2_556 .
O1 Fe1 O1W 88.95(9) . .
O2W Fe1 O1W 172.85(9) . .
O4 Fe1 O1W 85.06(9) 1_556 .
O5 Fe1 N1 93.06(10) 2_556 .
O1 Fe1 N1 75.43(9) . .
O2W Fe1 N1 95.16(10) . .
O4 Fe1 N1 175.01(9) 1_556 .
O1W Fe1 N1 91.71(10) . .
O3W Fe2 O3W 180.00(13) . 2
O3W Fe2 N2 87.88(10) . 2
O3W Fe2 N2 92.12(10) 2 2
O3W Fe2 N2 92.12(10) . .
O3W Fe2 N2 87.88(10) 2 .
N2 Fe2 N2 180.00(10) 2 .
O3W Fe2 O4 88.43(12) . .
O3W Fe2 O4 91.57(12) 2 .
N2 Fe2 O4 104.79(11) 2 .
N2 Fe2 O4 75.21(11) . .
O3W Fe2 O4 91.57(12) . 2
O3W Fe2 O4 88.43(12) 2 2
N2 Fe2 O4 75.21(11) 2 2
N2 Fe2 O4 104.79(11) . 2
O4 Fe2 O4 180.00(18) . 2
C1 O1 Fe1 118.63(19) . .
C5 O4 Fe1 126.6(2) . 1_554
C5 O4 Fe2 116.2(2) . .
Fe1 O4 Fe2 117.15(9) 1_554 .
C6 O5 Fe1 147.0(2) . 2_556
C2 N1 C6 117.7(3) . .
C2 N1 Fe1 112.28(19) . .
C6 N1 Fe1 129.3(2) . .
C4 N2 C6 119.3(2) . .
C4 N2 Fe2 115.9(2) . .
C6 N2 Fe2 124.5(2) . .
O2 C1 O1 125.2(3) . .
O2 C1 C2 117.8(3) . .
O1 C1 C2 116.9(3) . .
N1 C2 C3 123.0(3) . .
N1 C2 C1 113.7(3) . .
C3 C2 C1 123.3(3) . .
C2 C3 C4 116.7(3) . .
C2 C3 H3 121.7 . .
C4 C3 H3 121.7 . .
N2 C4 C3 121.9(3) . .
N2 C4 C5 116.1(3) . .
C3 C4 C5 121.8(3) . .
O3 C5 O4 126.7(3) . .
O3 C5 C4 117.8(3) . .
O4 C5 C4 115.5(3) . .
O5 C6 N2 120.1(3) . .
O5 C6 N1 118.6(3) . .
N2 C6 N1 121.2(3) . .
Fe1 O1W H1 117.9 . .
Fe1 O1W H2 113.5 . .
H1 O1W H2 108.0 . .
Fe1 O2W H4 113.5 . .
Fe1 O2W H5 97.9 . .
H4 O2W H5 112.0 . .
Fe2 O3W H6 122.6 . .
Fe2 O3W H7 115.1 . .
H6 O3W H7 112.4 . .
H8 O4W H9 110.5 . .

loop_
_geom_bond_atom_site_label_1
_geom_bond_atom_site_label_2
_geom_bond_distance
_geom_bond_site_symmetry_2
Fe1 O5 2.017(3) 2_556
Fe1 O1 2.088(3) .
Fe1 O2W 2.156(4) .
Fe1 O4 2.169(3) 1_556
Fe1 O1W 2.201(4) .
Fe1 N1 2.219(3) .
Fe2 O3W 2.089(3) .
Fe2 O3W 2.089(3) 2
Fe2 N2 2.152(3) 2
Fe2 N2 2.152(3) .
Fe2 O4 2.212(3) .
Fe2 O4 2.212(3) 2
O1 C1 1.253(4) .
O2 C1 1.248(4) .
O3 C5 1.230(4) .
O4 C5 1.277(4) .
O4 Fe1 2.169(3) 1_554
O5 C6 1.259(4) .
O5 Fe1 2.017(3) 2_556
N1 C2 1.347(4) .
N1 C6 1.375(4) .
N2 C4 1.341(4) .
N2 C6 1.360(4) .
C1 C2 1.525(4) .
C2 C3 1.374(4) .
C3 C4 1.382(4) .
C3 H3 0.9300 .
C4 C5 1.514(4) .
O1W H1 0.8199 .
O1W H2 0.8202 .
O2W H4 0.8200 .
O2W H5 0.8200 .
O3W H6 0.8201 .
O3W H7 0.8200 .
O4W H8 0.8200 .
O4W H9 0.8200 .

loop_
_geom_hbond_atom_site_label_D
_geom_hbond_atom_site_label_H
_geom_hbond_atom_site_label_A
_geom_hbond_distance_DH
_geom_hbond_distance_HA
_geom_hbond_distance_DA
_geom_hbond_angle_DHA
_geom_hbond_site_symmetry_A
O1W H1 O3 0.82 1.94 2.758(4) 171.6 2_666
O1W H2 O2 0.82 2.34 3.148(5) 166.4 2_667
O1W H2 O1 0.82 2.57 3.028(4) 116.8 2_667
O2W H4 O3 0.82 2.06 2.854(4) 162.4 2_566
O2W H5 O4W 0.82 2.00 2.781(5) 159.8 2_566
O3W H6 O4W 0.82 2.03 2.835(4) 168.9 2_666
O3W H7 O2 0.82 1.97 2.766(4) 162.4 1_544
O4W H8 O2 0.82 2.12 2.911(5) 162.9 .
O4W H9 O1W 0.82 2.28 3.050(5) 156.9 1_565
O4W H9 O5 0.82 2.44 2.938(5) 120.3 2_566

loop_
_geom_torsion_atom_site_label_1
_geom_torsion_atom_site_label_2
_geom_torsion_atom_site_label_3
_geom_torsion_atom_site_label_4
_geom_torsion
_geom_torsion_site_symmetry_1
_geom_torsion_site_symmetry_4
O5 Fe1 O1 C1 14.0(6) 2_556 .
O2W Fe1 O1 C1 -108.8(3) . .
O4 Fe1 O1 C1 162.1(2) 1_556 .
O1W Fe1 O1 C1 77.3(3) . .
N1 Fe1 O1 C1 -14.7(2) . .
O3W Fe2 O4 C5 -84.7(2) . .
O3W Fe2 O4 C5 95.3(2) 2 .
N2 Fe2 O4 C5 -172.0(2) 2 .
N2 Fe2 O4 C5 8.0(2) . .
O4 Fe2 O4 C5 83(71) 2 .
O3W Fe2 O4 Fe1 95.10(12) . 1_554
O3W Fe2 O4 Fe1 -84.90(12) 2 1_554
N2 Fe2 O4 Fe1 7.71(14) 2 1_554
N2 Fe2 O4 Fe1 -172.29(14) . 1_554
O4 Fe2 O4 Fe1 -97(71) 2 1_554
O5 Fe1 N1 C2 -158.9(2) 2_556 .
O1 Fe1 N1 C2 14.8(2) . .
O2W Fe1 N1 C2 108.4(2) . .
O4 Fe1 N1 C2 -24.1(11) 1_556 .
O1W Fe1 N1 C2 -73.6(2) . .
O5 Fe1 N1 C6 11.5(3) 2_556 .
O1 Fe1 N1 C6 -174.7(3) . .
O2W Fe1 N1 C6 -81.2(3) . .
O4 Fe1 N1 C6 146.3(9) 1_556 .
O1W Fe1 N1 C6 96.8(3) . .
O3W Fe2 N2 C4 85.5(2) . .
O3W Fe2 N2 C4 -94.5(2) 2 .
N2 Fe2 N2 C4 -118(5) 2 .
O4 Fe2 N2 C4 -2.3(2) . .
O4 Fe2 N2 C4 177.7(2) 2 .
O3W Fe2 N2 C6 -101.3(3) . .
O3W Fe2 N2 C6 78.7(3) 2 .
N2 Fe2 N2 C6 55(5) 2 .
O4 Fe2 N2 C6 170.9(3) . .
O4 Fe2 N2 C6 -9.1(3) 2 .
Fe1 O1 C1 O2 -168.7(3) . .
Fe1 O1 C1 C2 12.1(4) . .
C6 N1 C2 C3 -3.4(5) . .
Fe1 N1 C2 C3 168.3(3) . .
C6 N1 C2 C1 174.7(3) . .
Fe1 N1 C2 C1 -13.6(3) . .
O2 C1 C2 N1 -177.3(3) . .
O1 C1 C2 N1 2.0(4) . .
O2 C1 C2 C3 0.8(5) . .
O1 C1 C2 C3 -179.9(3) . .
N1 C2 C3 C4 0.3(5) . .
C1 C2 C3 C4 -177.5(3) . .
C6 N2 C4 C3 0.8(5) . .
Fe2 N2 C4 C3 174.3(2) . .
C6 N2 C4 C5 -176.2(3) . .
Fe2 N2 C4 C5 -2.7(3) . .
C2 C3 C4 N2 1.0(5) . .
C2 C3 C4 C5 177.9(3) . .
Fe1 O4 C5 O3 -10.6(5) 1_554 .
Fe2 O4 C5 O3 169.1(3) . .
Fe1 O4 C5 C4 168.6(2) 1_554 .
Fe2 O4 C5 C4 -11.7(3) . .
N2 C4 C5 O3 -171.0(3) . .
C3 C4 C5 O3 12.0(5) . .
N2 C4 C5 O4 9.7(4) . .
C3 C4 C5 O4 -167.3(3) . .
Fe1 O5 C6 N2 51.4(5) 2_556 .
Fe1 O5 C6 N1 -132.3(3) 2_556 .
C4 N2 C6 O5 172.2(3) . .
Fe2 N2 C6 O5 -0.7(4) . .
C4 N2 C6 N1 -4.0(4) . .
Fe2 N2 C6 N1 -176.9(2) . .
C2 N1 C6 O5 -171.1(3) . .
Fe1 N1 C6 O5 18.9(4) . .
C2 N1 C6 N2 5.2(4) . .
Fe1 N1 C6 N2 -164.8(2) . .
